data_4311172
loop_
_publ_author_name
'Richard D. Adams'
'Burjor Captain'
'Wei Fu'
'Michael B. Hall'
'Mark D. Smith'
'Charles Edwin Webster'

_publ_section_title
;
 Dinuclear Ruthenium and Iron Complexes Containing Palladium and Platinum
 with Tri-tert-Butylphosphine Ligands: Synthesis, Structures, and Bonding
;
_journal_name_full 'Inorganic Chemistry'
_journal_page_first 3921
_journal_page_last 3929
_journal_paper_doi 10.1021/ic049675j
_journal_volume 43
_journal_year 2004
_chemical_formula_sum 'C21 H27 Fe2 O9 P Pt'
_chemical_formula_weight 761.19
_chemical_name_systematic
; 
 ? 
;
_space_group_IT_number 14
_symmetry_cell_setting monoclinic
_symmetry_space_group_name_Hall '-P 2yn'
_symmetry_space_group_name_H-M 'P 1 21/n 1'
_atom_sites_solution_hydrogens geom
_atom_sites_solution_primary direct
_atom_sites_solution_secondary difmap
_audit_creation_method SHELXL-97
_cell_angle_alpha 90.00
_cell_angle_beta 110.7010(10)
_cell_angle_gamma 90.00
_cell_formula_units_Z 4
_cell_length_a 16.2566(8)
_cell_length_b 8.3777(4)
_cell_length_c 20.4807(10)
_cell_measurement_reflns_used 7834
_cell_measurement_temperature 296(2)
_cell_measurement_theta_max 26.00
_cell_measurement_theta_min 2.65
_cell_volume 2609.2(2)
_computing_cell_refinement 'SAINT+ NT V6.02a (Bruker, 1998)'
_computing_data_collection 'SMART NT V5.619 (Bruker, 2000)'
_computing_data_reduction 'SAINT+ NT V6.02a'
_computing_molecular_graphics 'SHELXTL V5.1 (Sheldrick, 1997)'
_computing_publication_material 'SHELXTL V5.1'
_computing_structure_refinement 'SHELXL-97 (Sheldrick, 1997)'
_computing_structure_solution 'SHELXS-97 (Sheldrick, 1990)'
_diffrn_ambient_temperature 296(2)
_diffrn_measured_fraction_theta_full 1.000
_diffrn_measured_fraction_theta_max 1.000
_diffrn_measurement_device_type 'Bruker SMART APEX CCD diffractometer'
_diffrn_measurement_method 'omega scans'
_diffrn_radiation_monochromator graphite
_diffrn_radiation_source 'fine-focus sealed tube'
_diffrn_radiation_type MoK\a
_diffrn_radiation_wavelength 0.71073
_diffrn_reflns_av_R_equivalents 0.0220
_diffrn_reflns_av_sigmaI/netI 0.0252
_diffrn_reflns_limit_h_max 16
_diffrn_reflns_limit_h_min -20
_diffrn_reflns_limit_k_max 10
_diffrn_reflns_limit_k_min -10
_diffrn_reflns_limit_l_max 25
_diffrn_reflns_limit_l_min -19
_diffrn_reflns_number 16427
_diffrn_reflns_theta_full 26.02
_diffrn_reflns_theta_max 26.02
_diffrn_reflns_theta_min 1.98
_diffrn_standards_decay_% <1
_exptl_absorpt_coefficient_mu 6.552
_exptl_absorpt_correction_T_max 1.000
_exptl_absorpt_correction_T_min 0.681
_exptl_absorpt_correction_type SADABS
_exptl_absorpt_process_details '(SADABS, Bruker, 1997)'
_exptl_crystal_colour DarkRed
_exptl_crystal_density_diffrn 1.938
_exptl_crystal_density_method 'not measured'
_exptl_crystal_description Block
_exptl_crystal_F_000 1480
_exptl_crystal_size_max 0.20
_exptl_crystal_size_mid 0.15
_exptl_crystal_size_min 0.06
_refine_diff_density_max 0.517
_refine_diff_density_min -0.424
_refine_diff_density_rms 0.077
_refine_ls_extinction_method none
_refine_ls_goodness_of_fit_ref 1.035
_refine_ls_hydrogen_treatment mixed
_refine_ls_matrix_type full
_refine_ls_number_parameters 316
_refine_ls_number_reflns 5150
_refine_ls_number_restraints 0
_refine_ls_restrained_S_all 1.035
_refine_ls_R_factor_all 0.0218
_refine_ls_R_factor_gt 0.0184
_refine_ls_shift/su_max 0.006
_refine_ls_shift/su_mean 0.000
_refine_ls_structure_factor_coef Fsqd
_refine_ls_weighting_details 'calc w=1/[\s^2^(Fo^2^)+(0.0195P)^2^+0.7404P] where P=(Fo^2^+2Fc^2^)/3'
_refine_ls_weighting_scheme calc
_refine_ls_wR_factor_gt 0.0439
_refine_ls_wR_factor_ref 0.0452
_reflns_number_gt 4678
_reflns_number_total 5150
_reflns_threshold_expression >2sigma(I)
_cod_data_source_file ic049675jsi20040315_094312.cif
_cod_data_source_block fufe2pts
_cod_depositor_comments
;
The following automatic conversions were performed:
'_symmetry_cell_setting' value 'Monoclinic' changed to 'monoclinic'
according to '/home/saulius/struct/CIF-dictionaries/cif_core.dic'
dictionary named 'cif_core.dic' version 2.4.1 from 2010-06-29.

Automatic conversion script
Id: cif_fix_enum 1527 2010-12-29 10:47:43Z saulius 
;
_cod_database_code 4311172

loop_
_symmetry_equiv_pos_as_xyz
'x, y, z'
'-x+1/2, y+1/2, -z+1/2'
'-x, -y, -z'
'x-1/2, -y-1/2, z-1/2'

loop_
_atom_site_label
_atom_site_type_symbol
_atom_site_fract_x
_atom_site_fract_y
_atom_site_fract_z
_atom_site_U_iso_or_equiv
_atom_site_adp_type
_atom_site_occupancy
_atom_site_symmetry_multiplicity
_atom_site_calc_flag
_atom_site_refinement_flags
_atom_site_disorder_assembly
_atom_site_disorder_group
Pt1 Pt 0.268523(6) 1.012464(11) 1.038482(5) 0.03331(4) Uani 1 1 d . . .
Fe1 Fe 0.42177(2) 0.92911(5) 1.127415(19) 0.03824(9) Uani 1 1 d . . .
Fe2 Fe 0.32358(3) 1.15419(5) 1.16174(2) 0.04148(10) Uani 1 1 d . . .
P1 P 0.20991(4) 0.85256(8) 0.93495(3) 0.03593(15) Uani 1 1 d . . .
O10 O 0.12770(15) 1.2607(3) 1.00954(12) 0.0645(6) Uani 1 1 d . . .
O11 O 0.3481(2) 0.6868(4) 1.19457(18) 0.1088(11) Uani 1 1 d . . .
O12 O 0.57348(15) 1.0729(3) 1.23391(12) 0.0702(7) Uani 1 1 d . . .
O13 O 0.53578(16) 0.6829(3) 1.10517(12) 0.0668(6) Uani 1 1 d . . .
O14 O 0.43005(13) 1.1186(3) 1.00953(11) 0.0559(5) Uani 1 1 d . . .
O21 O 0.43049(16) 1.1682(3) 1.31127(11) 0.0720(7) Uani 1 1 d . . .
O22 O 0.19632(19) 0.9219(4) 1.17531(14) 0.0867(8) Uani 1 1 d . . .
O23 O 0.19958(18) 1.4084(4) 1.15994(14) 0.0914(9) Uani 1 1 d . . .
O24 O 0.43790(17) 1.3795(3) 1.12368(14) 0.0760(7) Uani 1 1 d . . .
C10 C 0.17824(18) 1.1622(4) 1.01961(15) 0.0440(7) Uani 1 1 d . . .
C11 C 0.3726(2) 0.7852(4) 1.16862(19) 0.0636(9) Uani 1 1 d . . .
C12 C 0.5129(2) 1.0168(3) 1.19401(16) 0.0475(7) Uani 1 1 d . . .
C13 C 0.48880(19) 0.7780(4) 1.11131(15) 0.0467(7) Uani 1 1 d . . .
C14 C 0.41682(19) 1.0468(4) 1.05237(15) 0.0422(6) Uani 1 1 d . . .
C21 C 0.3894(2) 1.1605(4) 1.25362(17) 0.0520(7) Uani 1 1 d . . .
C22 C 0.2478(3) 1.0055(4) 1.16898(18) 0.0574(9) Uani 1 1 d . . .
C23 C 0.2474(2) 1.3097(4) 1.15999(17) 0.0595(8) Uani 1 1 d . . .
C24 C 0.3933(2) 1.2889(4) 1.13607(15) 0.0511(7) Uani 1 1 d . . .
C31 C 0.28129(19) 0.6758(4) 0.92901(15) 0.0500(7) Uani 1 1 d . . .
C32 C 0.2888(3) 0.5602(4) 0.9885(2) 0.0768(11) Uani 1 1 d . . .
H32A H 0.3300 0.4773 0.9894 0.115 Uiso 1 1 calc R . .
H32B H 0.2323 0.5138 0.9813 0.115 Uiso 1 1 calc R . .
H32C H 0.3089 0.6168 1.0320 0.115 Uiso 1 1 calc R . .
C33 C 0.3750(2) 0.7307(5) 0.93985(19) 0.0721(11) Uani 1 1 d . . .
H33A H 0.3956 0.7997 0.9798 0.108 Uiso 1 1 calc R . .
H33B H 0.3754 0.7875 0.8992 0.108 Uiso 1 1 calc R . .
H33C H 0.4129 0.6394 0.9473 0.108 Uiso 1 1 calc R . .
C34 C 0.2483(2) 0.5827(5) 0.85959(19) 0.0770(12) Uani 1 1 d . . .
H34A H 0.2864 0.4934 0.8623 0.115 Uiso 1 1 calc R . .
H34B H 0.2483 0.6517 0.8222 0.115 Uiso 1 1 calc R . .
H34C H 0.1896 0.5450 0.8511 0.115 Uiso 1 1 calc R . .
C35 C 0.1874(2) 0.9788(4) 0.85333(17) 0.0552(8) Uani 1 1 d . . .
C36 C 0.2725(3) 1.0104(5) 0.8406(2) 0.0938(16) Uani 1 1 d . . .
H36A H 0.2621 1.0873 0.8038 0.141 Uiso 1 1 calc R . .
H36B H 0.2934 0.9128 0.8275 0.141 Uiso 1 1 calc R . .
H36C H 0.3158 1.0512 0.8825 0.141 Uiso 1 1 calc R . .
C37 C 0.1221(3) 0.9035(6) 0.78640(17) 0.0925(14) Uani 1 1 d . . .
H37A H 0.1142 0.9737 0.7476 0.139 Uiso 1 1 calc R . .
H37B H 0.0666 0.8867 0.7921 0.139 Uiso 1 1 calc R . .
H37C H 0.1448 0.8030 0.7778 0.139 Uiso 1 1 calc R . .
C38 C 0.1519(3) 1.1432(5) 0.8634(2) 0.0936(14) Uani 1 1 d . . .
H38A H 0.1952 1.1978 0.9014 0.140 Uiso 1 1 calc R . .
H38B H 0.0991 1.1299 0.8738 0.140 Uiso 1 1 calc R . .
H38C H 0.1392 1.2048 0.8215 0.140 Uiso 1 1 calc R . .
C39 C 0.10108(19) 0.7711(4) 0.93744(16) 0.0530(8) Uani 1 1 d . . .
C40 C 0.0629(2) 0.6293(5) 0.8894(2) 0.0857(13) Uani 1 1 d . . .
H40A H 0.1036 0.5417 0.9023 0.129 Uiso 1 1 calc R . .
H40B H 0.0530 0.6594 0.8419 0.129 Uiso 1 1 calc R . .
H40C H 0.0083 0.5978 0.8936 0.129 Uiso 1 1 calc R . .
C41 C 0.0301(2) 0.9016(5) 0.9190(2) 0.0844(12) Uani 1 1 d . . .
H41A H -0.0224 0.8598 0.9240 0.127 Uiso 1 1 calc R . .
H41B H 0.0174 0.9356 0.8717 0.127 Uiso 1 1 calc R . .
H41C H 0.0508 0.9908 0.9499 0.127 Uiso 1 1 calc R . .
C42 C 0.1148(3) 0.7216(5) 1.0130(2) 0.0821(12) Uani 1 1 d . . .
H42A H 0.1345 0.8121 1.0433 0.123 Uiso 1 1 calc R . .
H42B H 0.1582 0.6386 1.0274 0.123 Uiso 1 1 calc R . .
H42C H 0.0603 0.6832 1.0154 0.123 Uiso 1 1 calc R . .

loop_
_atom_site_aniso_label
_atom_site_aniso_U_11
_atom_site_aniso_U_22
_atom_site_aniso_U_33
_atom_site_aniso_U_23
_atom_site_aniso_U_13
_atom_site_aniso_U_12
Pt1 0.03003(7) 0.03798(6) 0.02948(7) 0.00067(4) 0.00750(5) -0.00347(4)
Fe1 0.0354(2) 0.0414(2) 0.0332(2) 0.00067(16) 0.00628(16) 0.00021(17)
Fe2 0.0446(2) 0.0436(2) 0.0346(2) -0.00359(16) 0.01202(18) -0.00021(18)
P1 0.0313(3) 0.0421(4) 0.0304(3) -0.0010(3) 0.0060(3) -0.0046(3)
O10 0.0492(13) 0.0626(14) 0.0736(16) 0.0010(12) 0.0116(12) 0.0152(12)
O11 0.137(3) 0.0769(19) 0.141(3) 0.0320(19) 0.084(2) -0.0086(19)
O12 0.0480(13) 0.0838(17) 0.0569(14) -0.0172(13) -0.0083(11) -0.0047(13)
O13 0.0714(16) 0.0558(14) 0.0769(16) 0.0061(11) 0.0307(13) 0.0197(13)
O14 0.0475(12) 0.0707(15) 0.0507(13) 0.0094(11) 0.0189(10) -0.0093(11)
O21 0.0745(17) 0.0906(18) 0.0391(13) -0.0073(11) 0.0054(12) 0.0115(14)
O22 0.0848(19) 0.110(2) 0.0727(18) 0.0049(16) 0.0368(16) -0.0385(18)
O23 0.0792(19) 0.096(2) 0.089(2) -0.0215(16) 0.0170(16) 0.0365(17)
O24 0.0857(18) 0.0524(14) 0.0922(19) 0.0095(13) 0.0342(16) -0.0144(13)
C10 0.0376(15) 0.0492(16) 0.0432(16) -0.0014(12) 0.0117(13) -0.0043(13)
C11 0.070(2) 0.059(2) 0.066(2) 0.0022(17) 0.0293(19) -0.0048(18)
C12 0.0475(18) 0.0512(17) 0.0381(17) 0.0000(12) 0.0083(14) 0.0068(13)
C13 0.0481(17) 0.0462(16) 0.0420(16) 0.0037(13) 0.0114(14) -0.0002(14)
C14 0.0356(15) 0.0477(15) 0.0388(16) -0.0012(13) 0.0075(13) -0.0015(12)
C21 0.0505(18) 0.0521(18) 0.0522(19) -0.0051(14) 0.0168(16) 0.0052(14)
C22 0.063(2) 0.068(2) 0.0426(19) -0.0008(14) 0.0203(17) -0.0074(16)
C23 0.057(2) 0.066(2) 0.0500(19) -0.0103(15) 0.0115(16) 0.0043(17)
C24 0.0590(19) 0.0421(16) 0.0457(17) -0.0010(13) 0.0104(15) 0.0002(15)
C31 0.0429(16) 0.0537(17) 0.0466(17) -0.0148(13) 0.0074(14) 0.0030(14)
C32 0.088(3) 0.054(2) 0.075(3) 0.0015(18) 0.014(2) 0.014(2)
C33 0.0445(19) 0.093(3) 0.075(2) -0.030(2) 0.0166(17) 0.0034(18)
C34 0.062(2) 0.084(3) 0.069(2) -0.038(2) 0.0037(19) 0.009(2)
C35 0.059(2) 0.064(2) 0.0359(17) 0.0095(13) 0.0079(15) -0.0016(15)
C36 0.094(4) 0.132(4) 0.059(3) 0.026(2) 0.031(3) -0.026(3)
C37 0.104(3) 0.114(4) 0.0364(19) 0.007(2) -0.004(2) -0.006(3)
C38 0.138(4) 0.075(3) 0.060(2) 0.036(2) 0.026(3) 0.025(3)
C39 0.0407(16) 0.0626(19) 0.0537(19) -0.0127(15) 0.0144(14) -0.0178(14)
C40 0.070(3) 0.092(3) 0.097(3) -0.039(2) 0.031(2) -0.042(2)
C41 0.040(2) 0.097(3) 0.114(3) -0.020(3) 0.024(2) -0.008(2)
C42 0.075(3) 0.102(3) 0.078(3) 0.001(2) 0.038(2) -0.038(2)

loop_
_atom_type_symbol
_atom_type_description
_atom_type_scat_dispersion_real
_atom_type_scat_dispersion_imag
_atom_type_scat_source
C C 0.0033 0.0016 'International Tables Vol C Tables 4.2.6.8 and 6.1.1.4'
H H 0.0000 0.0000 'International Tables Vol C Tables 4.2.6.8 and 6.1.1.4'
O O 0.0106 0.0060 'International Tables Vol C Tables 4.2.6.8 and 6.1.1.4'
P P 0.1023 0.0942 'International Tables Vol C Tables 4.2.6.8 and 6.1.1.4'
Fe Fe 0.3463 0.8444 'International Tables Vol C Tables 4.2.6.8 and 6.1.1.4'
Pt Pt -1.7033 8.3905 'International Tables Vol C Tables 4.2.6.8 and 6.1.1.4'

loop_
_geom_angle_atom_site_label_1
_geom_angle_atom_site_label_2
_geom_angle_atom_site_label_3
_geom_angle
_geom_angle_site_symmetry_1
_geom_angle_site_symmetry_3
_geom_angle_publ_flag
C10 Pt1 C14 130.03(11) . . ?
C10 Pt1 P1 98.90(9) . . ?
C14 Pt1 P1 104.22(7) . . ?
C10 Pt1 Fe1 144.33(9) . . ?
C14 Pt1 Fe1 42.30(7) . . ?
P1 Pt1 Fe1 116.743(19) . . ?
C10 Pt1 Fe2 82.63(9) . . ?
C14 Pt1 Fe2 80.93(7) . . ?
P1 Pt1 Fe2 171.239(19) . . ?
Fe1 Pt1 Fe2 62.353(13) . . ?
C13 Fe1 C12 92.17(14) . . ?
C13 Fe1 C14 94.41(13) . . ?
C12 Fe1 C14 101.64(14) . . ?
C13 Fe1 C11 90.75(15) . . ?
C12 Fe1 C11 107.61(16) . . ?
C14 Fe1 C11 150.06(15) . . ?
C13 Fe1 Pt1 123.95(9) . . ?
C12 Fe1 Pt1 139.06(9) . . ?
C14 Fe1 Pt1 60.97(9) . . ?
C11 Fe1 Pt1 91.92(12) . . ?
C13 Fe1 Fe2 175.94(9) . . ?
C12 Fe1 Fe2 85.46(10) . . ?
C14 Fe1 Fe2 89.30(9) . . ?
C11 Fe1 Fe2 86.84(12) . . ?
Pt1 Fe1 Fe2 59.451(12) . . ?
C23 Fe2 C22 90.95(17) . . ?
C23 Fe2 C24 92.29(15) . . ?
C22 Fe2 C24 168.09(15) . . ?
C23 Fe2 C21 98.66(14) . . ?
C22 Fe2 C21 96.07(15) . . ?
C24 Fe2 C21 94.77(14) . . ?
C23 Fe2 Pt1 108.04(10) . . ?
C22 Fe2 Pt1 75.91(11) . . ?
C24 Fe2 Pt1 92.19(10) . . ?
C21 Fe2 Pt1 152.08(10) . . ?
C23 Fe2 Fe1 164.89(10) . . ?
C22 Fe2 Fe1 91.33(12) . . ?
C24 Fe2 Fe1 82.64(10) . . ?
C21 Fe2 Fe1 95.95(10) . . ?
Pt1 Fe2 Fe1 58.196(11) . . ?
C35 P1 C31 107.91(15) . . ?
C35 P1 C39 109.23(15) . . ?
C31 P1 C39 108.26(14) . . ?
C35 P1 Pt1 111.03(11) . . ?
C31 P1 Pt1 115.33(9) . . ?
C39 P1 Pt1 104.91(10) . . ?
O10 C10 Pt1 175.4(3) . . ?
O11 C11 Fe1 173.8(4) . . ?
O12 C12 Fe1 176.1(3) . . ?
O13 C13 Fe1 175.5(3) . . ?
O14 C14 Fe1 167.5(3) . . ?
O14 C14 Pt1 115.8(2) . . ?
Fe1 C14 Pt1 76.73(11) . . ?
O21 C21 Fe2 178.4(3) . . ?
O22 C22 Fe2 174.1(4) . . ?
O23 C23 Fe2 179.0(3) . . ?
O24 C24 Fe2 175.6(3) . . ?
C32 C31 C33 106.3(3) . . ?
C32 C31 C34 108.5(3) . . ?
C33 C31 C34 106.9(3) . . ?
C32 C31 P1 108.7(2) . . ?
C33 C31 P1 110.7(2) . . ?
C34 C31 P1 115.4(2) . . ?
C36 C35 C38 106.0(3) . . ?
C36 C35 C37 107.6(3) . . ?
C38 C35 C37 108.3(3) . . ?
C36 C35 P1 110.1(3) . . ?
C38 C35 P1 110.2(2) . . ?
C37 C35 P1 114.3(3) . . ?
C40 C39 C41 107.2(3) . . ?
C40 C39 C42 108.7(3) . . ?
C41 C39 C42 105.6(3) . . ?
C40 C39 P1 115.4(2) . . ?
C41 C39 P1 111.2(2) . . ?
C42 C39 P1 108.4(2) . . ?

loop_
_geom_bond_atom_site_label_1
_geom_bond_atom_site_label_2
_geom_bond_distance
_geom_bond_site_symmetry_2
_geom_bond_publ_flag
Pt1 C10 1.865(3) . ?
Pt1 C14 2.343(3) . ?
Pt1 P1 2.4021(7) . ?
Pt1 Fe1 2.6084(4) . ?
Pt1 Fe2 2.6432(4) . ?
Fe1 C13 1.776(3) . ?
Fe1 C12 1.779(3) . ?
Fe1 C14 1.804(3) . ?
Fe1 C11 1.811(4) . ?
Fe1 Fe2 2.7188(6) . ?
Fe2 C23 1.788(4) . ?
Fe2 C22 1.795(4) . ?
Fe2 C24 1.804(3) . ?
Fe2 C21 1.807(3) . ?
P1 C35 1.901(3) . ?
P1 C31 1.911(3) . ?
P1 C39 1.914(3) . ?
O10 C10 1.131(3) . ?
O11 C11 1.127(4) . ?
O12 C12 1.136(4) . ?
O13 C13 1.141(3) . ?
O14 C14 1.145(3) . ?
O21 C21 1.134(3) . ?
O22 C22 1.133(4) . ?
O23 C23 1.135(4) . ?
O24 C24 1.138(4) . ?
C31 C32 1.527(5) . ?
C31 C33 1.531(4) . ?
C31 C34 1.542(4) . ?
C35 C36 1.519(6) . ?
C35 C38 1.535(5) . ?
C35 C37 1.541(5) . ?
C39 C40 1.527(4) . ?
C39 C41 1.537(5) . ?
C39 C42 1.540(5) . ?
